data_2010498
loop_
_publ_author_name
'Ramm, Matthias'
'Costisella, Burkhard'
Gross,Hans

_publ_section_title
;
 Hexaethyl (3,5-Di-tert-butyl-4-hydroxyphenyl)methanetrisphosphonate
 at 173 K
;
_journal_name_full 'Acta Crystallographica Section C'
_journal_page_first 274
_journal_page_last 277
_journal_volume 51
_journal_year 1995
_chemical_formula_moiety 'C27 H51 O10 P3'
_chemical_formula_sum 'C27 H51 O10 P3'
_chemical_formula_weight 628.52
_chemical_melting_point 437.6(5)
_space_group_IT_number 14
_symmetry_cell_setting monoclinic
_symmetry_space_group_name_Hall '-P 2ybc'
_symmetry_space_group_name_H-M 'P 1 21/c 1'
_cell_angle_alpha 90
_cell_angle_beta 102.600(10)
_cell_angle_gamma 90
_cell_formula_units_Z 4
_cell_length_a 17.383(3)
_cell_length_b 9.5380(10)
_cell_length_c 20.056(3)
_cell_measurement_temperature 173
_cell_volume 3245.2(8)
_diffrn_ambient_temperature 173
_exptl_crystal_density_diffrn 1.287
_refine_ls_R_factor_obs 0.037
_refine_ls_wR_factor_obs 0.050
_cod_depositor_comments
;
The following automatic conversions were performed:
'_symmetry_cell_setting' value 'Monoclinic' changed to 'monoclinic'
according to '/home/saulius/struct/CIF-dictionaries/cif_core.dic'
dictionary named 'cif_core.dic' version 2.4.1 from 2010-06-29.

Automatic conversion script
Id: cif_fix_enum 1527 2010-12-29 10:47:43Z saulius 

The following automatic conversions were performed:

'_chemical_melting_point' value '164 - 165_C' was changed to
'437.6(5)' - it was converted from degrees Celsius(C) to Kelvins(K),
the average value was taken and precision was estimated.

Automatic conversion script
Id: cif_fix_values 1646 2011-03-28 12:23:43Z adriana 
;
_cod_original_sg_symbol_H-M 'P 21/c'
_cod_database_code 2010498

loop_
_symmetry_equiv_pos_as_xyz
X,Y,Z
-X,1/2+Y,1/2-Z
-X,-Y,-Z
X,1/2-Y,1/2+Z

loop_
_atom_site_aniso_label
_atom_site_aniso_U_11
_atom_site_aniso_U_22
_atom_site_aniso_U_33
_atom_site_aniso_U_12
_atom_site_aniso_U_13
_atom_site_aniso_U_23
P1 0.0119(2) 0.0185(2) 0.0105(2) -0.0003(2) 0.0025(2) 0.0004(2)
P2 0.0144(2) 0.0177(2) 0.0119(2) -0.0003(2) 0.0039(2) -0.0003(2)
P3 0.0135(2) 0.0227(2) 0.0134(2) 0.0005(2) 0.0037(2) 0.0051(2)
O1 0.0169(7) 0.0445(9) 0.0160(7) -0.0124(7) 0.0008(6) 0.0058(7)
O2 0.0126(6) 0.0261(8) 0.0185(7) 0.0044(6) 0.0038(6) -0.0003(6)
O3 0.0193(7) 0.0201(7) 0.0140(7) -0.0021(6) 0.0030(6) 0.0002(6)
O4 0.0140(6) 0.0217(7) 0.0160(7) -0.0004(6) 0.0012(6) 0.0033(6)
O5 0.0260(7) 0.0216(8) 0.0154(7) -0.0001(6) 0.0077(6) -0.0032(6)
O6 0.0215(7) 0.0208(7) 0.0188(7) 0.0015(6) 0.0034(6) 0.0053(6)
O7 0.0161(7) 0.0230(8) 0.0280(8) -0.0032(7) 0.0030(6) -0.0039(6)
O8 0.0129(7) 0.0375(9) 0.0183(7) -0.0043(7) 0.0007(6) 0.0066(7)
O9 0.0265(8) 0.0243(8) 0.0206(7) 0.0072(7) 0.0092(6) 0.0078(7)
O10 0.0169(6) 0.0233(7) 0.0179(7) -0.0026(6) 0.0090(5) -0.0003(6)
C1 0.0129(9) 0.0180(10) 0.0096(9) -0.0004(8) 0.0026(7) -0.0006(8)
C2 0.0139(9) 0.017(9) 0.0107(9) -0.0013(8) 0.0036(7) 0.0000(8)
C3 0.0139(9) 0.0180(10) 0.0138(9) 0.0006(8) 0.0020(8) -0.0005(8)
C4 0.0149(9) 0.0154(9) 0.0143(9) 0.0000(8) 0.0054(7) 0.0028(8)
C5 0.0187(9) 0.0200(10) 0.0129(9) -0.0017(8) 0.0062(8) 0.0014(8)
C6 0.0122(9) 0.0240(10) 0.0124(9) 0.0009(9) 0.0026(8) -0.0008(8)
C7 0.0122(9) 0.0260(10) 0.0160(10) -0.0005(9) 0.0043(8) 0.0013(9)
C8 0.0128(9) 0.0240(10) 0.0170(10) -0.0046(9) 0.0038(8) 0.0010(8)
C9 0.0121(9) 0.0310(10) 0.0220(10) -0.0040(10) 0.0033(8) 0.0035(9)
C10 0.0250(10) 0.0260(10) 0.0360(10) -0.0120(10) 0.0010(10) 0.0070(10)
C11 0.0190(10) 0.0450(10) 0.0220(10) -0.0010(10) 0.0090(8) 0.0020(10)
C12 0.0149(9) 0.0380(10) 0.0130(10) -0.0050(10) 0.0002(8) 0.0010(10)
C13 0.0240(10) 0.0460(10) 0.0170(10) -0.00490(10) 0.0001(9) -0.0130(10)
C14 0.0290(10) 0.0370(10) 0.0170(10) 0.0010(10) -0.0003(9) 0.0130(10)
C15 0.0150(10) 0.083(2) 0.0170(10) -0.0140(10) -0.0014(9) 0.0090(10)
C16 0.0180(10) 0.0340(10) 0.0230(10) 0.0040(10) 0.0048(8) -0.008(9)
C17 0.0310(10) 0.0380(10) 0.0300(10) 0.0080(10) 0.0158(9) 0.0000(10)
C18 0.0260(10) 0.0290(10) 0.0130(10) -0.0024(9) 0.0054(8) -0.0030(10)
C19 0.0350(10) 0.0370(10) 0.0230(10) -0.0130(10) 0.0123(9) -0.0070(10)
C20 0.0280(10) 0.0270(10) 0.0330(10) 0.0110(10) -0.0010(10) 0.0050(10)
C21 0.0480(10) 0.050(2) 0.055(2) 0.0280(10) 0.0280(10) 0.0290(10)
C22 0.0300(10) 0.0300(10) 0.0260(10) -0.0080(10) 0.0030(10) -0.0070(10)
C23 0.066(2) 0.0320(10) 0.055(2) -0.0150(10) 0.0310(10) -0.0170(10)
C24 0.0320(10) 0.0380(10) 0.0180(10) 0.0090(10) 0.0099(9) 0.0110(10)
C25 0.080(2) 0.0330(10) 0.0420(10) 0.0110(10) 0.0360(10) 0.008(2)
C26 0.0174(9) 0.0280(10) 0.0250(10) -0.0020(10) 0.0121(8) -0.001(9)
C27 0.0350(10) 0.0340(10) 0.0340(10) -0.0100(10) 0.0237(9) -0.0060(10)

loop_
_atom_site_label
_atom_site_fract_x
_atom_site_fract_y
_atom_site_fract_z
_atom_site_U_iso_or_equiv
_atom_site_thermal_displace_type
P1 0.17149(3) 0.44389(6) 0.49817(3) 0.01360(10) Uani
P2 0.28545(3) 0.67443(6) 0.48795(3) 0.01450(10) Uani
P3 0.34802(3) 0.40112(6) 0.55606(3) 0.01640(10) Uani
O1 0.21986(9) 0.7929(2) 0.78729(8) 0.0262(4) Uani
O2 0.15128(8) 0.3546(2) 0.55768(7) 0.0190(4) Uani
O3 0.19012(9) 0.3273(2) 0.44867(7) 0.0179(4) Uani
O4 0.11155(8) 0.5456(2) 0.46537(7) 0.0175(4) Uani
O5 0.28512(9) 0.6286(2) 0.41804(7) 0.0205(4) Uani
O6 0.22661(9) 0.7947(2) 0.49486(8) 0.0205(4) Uani
O7 0.36751(9) 0.7334(2) 0.52500(8) 0.0226(4) Uani
O8 0.42251(9) 0.4552(2) 0.59640(8) 0.0233(4) Uani
O9 0.31481(9) 0.2673(2) 0.58579(8) 0.0232(4) Uani
O10 0.35323(8) 0.3468(2) 0.48339(7) 0.0186(4) Uani
C1 0.26520(10) 0.5296(2) 0.54260(10) 0.0136(5) Uani
C2 0.25460(10) 0.5977(2) 0.61090(10) 0.0138(5) Uani
C3 0.18140(10) 0.6476(2) 0.61740(10) 0.0154(5) Uani
C4 0.17000(10) 0.7119(2) 0.67670(10) 0.0145(5) Uani
C5 0.23560(10) 0.7287(2) 0.73140(10) 0.0166(5) Uani
C6 0.31070(10) 0.6816(2) 0.72620(10) 0.0162(6) Uani
C7 0.31800(10) 0.6177(3) 0.66590(10) 0.0181(6) Uani
C8 0.08720(10) 0.7639(2) 0.68150(10) 0.0180(6) Uani
C9 0.02590(10) 0.7321(3) 0.61610(10) 0.0215(6) Uani
C10 0.0879(2) 0.9238(3) 0.69110(10) 0.0302(7) Uani
C11 0.05940(10) 0.6912(3) 0.74020(10) 0.0280(7) Uani
C12 0.38420(10) 0.6979(3) 0.78500(10) 0.0222(6) Uani
C13 0.40020(10) 0.8533(3) 0.80270(10) 0.0297(7) Uani
C14 0.37300(10) 0.6135(3) 0.84740(10) 0.0284(7) Uani
C15 0.45880(10) 0.6395(4) 0.76550(10) 0.0392(8) Uani
C16 0.07110(10) 0.3212(3) 0.56190(10) 0.0250(7) Uani
C17 0.0683(2) 0.3108(3) 0.63540(10) 0.0315(7) Uani
C18 0.18620(10) 0.3530(3) 0.37650(10) 0.0225(6) Uani
C19 0.1920(2) 0.2134(3) 0.34320(10) 0.0306(7) Uani
C20 0.1653(2) 0.8456(3) 0.43780(10) 0.0307(7) Uani
C21 0.1214(2) 0.9566(3) 0.4658(2) 0.0486(9) Uani
C22 0.3805(2) 0.8530(3) 0.57080(10) 0.0293(7) Uani
C23 0.4009(2) 0.9778(3) 0.5336(2) 0.0486(9) Uani
C24 0.3076(2) 0.2612(3) 0.65680(10) 0.0289(7) Uani
C25 0.2865(2) 0.1157(3) 0.6711(2) 0.0483(9) Uani
C26 0.42200(10) 0.3822(3) 0.45530(10) 0.0222(6) Uani
C27 0.4136(2) 0.3099(3) 0.38880(10) 0.0321(7) Uani
H1O 0.254(2) 0.799(3) 0.8180(10) 0.072(2) Uiso
H3 0.1370(10) 0.641(2) 0.5780(10) 0.0220(10) Uiso
H7 0.3650(10) 0.592(3) 0.6590(10) 0.0410(10) Uiso
H91 0.040(2) 0.777(3) 0.5770(10) 0.0590(10) Uiso
H92 0.017(2) 0.624(3) 0.6100(10) 0.083(2) Uiso
H93 -0.023(2) 0.761(3) 0.6230(10) 0.060(2) Uiso
H101 0.036(2) 0.952(3) 0.6930(10) 0.090(2) Uiso
H102 0.121(2) 0.954(3) 0.7320(10) 0.084(2) Uiso
H103 0.101(2) 0.972(3) 0.6510(10) 0.089(2) Uiso
H111 0.060(2) 0.597(3) 0.7360(10) 0.067(2) Uiso
H112 0.007(2) 0.715(3) 0.7400(10) 0.0580(10) Uiso
H113 0.092(2) 0.714(3) 0.7840(10) 0.094(2) Uiso
H131 0.356(2) 0.910(3) 0.8160(10) 0.093(2) Uiso
H132 0.412(2) 0.902(3) 0.7640(10) 0.074(2) Uiso
H133 0.446(2) 0.868(4) 0.839(2) 0.107(2) Uiso
H141 0.370(2) 0.519(3) 0.8370(10) 0.080(2) Uiso
H142 0.3240(10) 0.644(3) 0.8610(10) 0.0460(10) Uiso
H143 0.418(2) 0.635(3) 0.8820(10) 0.079(2) Uiso
H151 0.468(2) 0.691(3) 0.7280(10) 0.076(2) Uiso
H152 0.503(2) 0.651(4) 0.807(2) 0.13(2) Uiso
H153 0.455(2) 0.528(3) 0.7540(10) 0.075(2) Uiso
H161 0.042(2) 0.395(3) 0.543(2) 0.106(2) Uiso
H162 0.055(2) 0.237(4) 0.532(2) 0.111(2) Uiso
H171 0.086(2) 0.393(3) 0.661(2) 0.107(2) Uiso
H172 0.014(2) 0.293(4) 0.637(2) 0.11(2) Uiso
H173 0.101(2) 0.234(3) 0.659(2) 0.104(2) Uiso
H181 0.1380(10) 0.402(3) 0.3620(10) 0.0400(10) Uiso
H182 0.2270(10) 0.415(3) 0.3710(10) 0.0520(10) Uiso
H191 0.236(2) 0.165(3) 0.3650(10) 0.087(2) Uiso
H192 0.148(2) 0.156(3) 0.3460(10) 0.079(2) Uiso
H193 0.193(2) 0.218(3) 0.2970(10) 0.081(2) Uiso
H201 0.130(2) 0.768(4) 0.426(2) 0.13(2) Uiso
H202 0.196(2) 0.885(3) 0.4070(10) 0.077(2) Uiso
H211 0.103(2) 0.911(4) 0.500(2) 0.17(3) Uiso
H212 0.083(2) 0.990(4) 0.432(2) 0.16(2) Uiso
H213 0.161(2) 1.045(4) 0.478(2) 0.12(2) Uiso
H221 0.330(2) 0.872(3) 0.5850(10) 0.064(2) Uiso
H222 0.427(2) 0.821(4) 0.606(2) 0.13(2) Uiso
H231 0.419(2) 1.053(4) 0.568(2) 0.17(3) Uiso
H232 0.354(2) 1.004(4) 0.5040(10) 0.112(2) Uiso
H233 0.446(2) 0.957(4) 0.517(2) 0.16(2) Uiso
H241 0.269(2) 0.323(3) 0.6600(10) 0.071(2) Uiso
H242 0.358(2) 0.291(3) 0.684(2) 0.102(2) Uiso
H251 0.244(2) 0.081(3) 0.6400(10) 0.092(2) Uiso
H252 0.277(2) 0.115(3) 0.7120(10) 0.083(2) Uiso
H253 0.331(2) 0.044(4) 0.669(2) 0.16(2) Uiso
H261 0.4710(10) 0.352(3) 0.4850(10) 0.0590(10) Uiso
H262 0.4260(10) 0.480(3) 0.4480(10) 0.0610(10) Uiso
H271 0.412(2) 0.203(3) 0.3940(10) 0.071(2) Uiso
H272 0.362(2) 0.332(4) 0.355(2) 0.12(2) Uiso
H273 0.456(2) 0.335(3) 0.3660(10) 0.0570(10) Uiso

loop_
_geom_bond_atom_site_label_1
_geom_bond_atom_site_label_2
_geom_bond_site_symmetry_1
_geom_bond_site_symmetry_2
_geom_bond_distance
_geom_bond_publ_flag
P1 O2 . . 1.567(2) yes
P1 O3 . . 1.571(2) yes
P1 O4 . . 1.470(2) yes
P1 C1 . . 1.866(2) yes
P2 O5 . . 1.468(2) yes
P2 O6 . . 1.563(2) yes
P2 O7 . . 1.562(2) yes
P2 C1 . . 1.844(2) yes
P3 O8 . . 1.463(2) yes
P3 O9 . . 1.571(2) yes
P3 O10 . . 1.568(2) yes
P3 C1 . . 1.865(2) yes
O1 C5 . . 1.356(3) yes
O2 C16 . . 1.451(3) yes
O3 C18 . . 1.455(3) yes
O6 C20 . . 1.466(3) yes
O7 C22 . . 1.451(3) yes
O9 C24 . . 1.457(3) yes
O10 C26 . . 1.468(3) yes
C1 C2 . . 1.564(3) yes
C2 C3 . . 1.392(3) yes
C2 C7 . . 1.391(3) yes
C3 C4 . . 1.390(3) yes
C4 C5 . . 1.409(3) yes
C4 C8 . . 1.546(3) yes
C5 C6 . . 1.407(3) yes
C6 C7 . . 1.383(3) yes
C6 C12 . . 1.546(3) yes
C8 C9 . . 1.528(3) yes
C8 C10 . . 1.537(3) yes
C8 C11 . . 1.531(3) yes
C12 C13 . . 1.535(4) yes
C12 C14 . . 1.536(3) yes
C12 C15 . . 1.537(4) yes
C16 C17 . . 1.489(3) yes
C18 C19 . . 1.503(4) yes
C20 C21 . . 1.485(4) yes
C22 C23 . . 1.487(4) yes
C24 C25 . . 1.479(4) yes
C26 C27 . . 1.479(4) yes
O1 H1O . . 0.75(3) no
C3 H3 . . 0.99(2) no
C7 H7 . . 0.90(3) no
C9 H91 . . 0.97(3) no
C9 H92 . . 1.05(3) no
C9 H93 . . 0.92(3) no
C10 H101 . . 0.94(3) no
C10 H102 . . 0.93(3) no
C10 H103 . . 0.99(3) no
C11 H111 . . 0.90(3) no
C11 H112 . . 0.95(3) no
C11 H113 . . 0.96(3) no
C13 H131 . . 1.01(3) no
C13 H132 . . 0.97(3) no
C13 H133 . . 0.96(3) no
C14 H141 . . 0.92(3) no
C14 H142 . . 1.00(3) no
C14 H143 . . 0.95(3) no
C15 H151 . . 0.95(3) no
C15 H152 . . 1.00(3) no
C15 H153 . . 1.09(3) no
C16 H161 . . 0.90(3) no
C16 H162 . . 1.00(4) no
C17 H171 . . 0.95(3) no
C17 H172 . . 0.97(3) no
C17 H173 . . 0.99(3) no
C18 H181 . . 0.95(2) no
C18 H182 . . 0.95(3) no
C19 H191 . . 0.92(3) no
C19 H192 . . 0.95(3) no
C19 H193 . . 0.93(3) no
C20 H201 . . 0.96(4) no
C20 H202 . . 0.97(3) no
C21 H211 . . 0.93(4) no
C21 H212 . . 0.90(3) no
C21 H213 . . 1.08(4) no
C22 H221 . . 0.99(3) no
C22 H222 . . 1.00(3) no
C23 H231 . . 0.99(4) no
C23 H232 . . 0.92(3) no
C23 H233 . . 0.93(3) no
C24 H241 . . 0.90(3) no
C24 H242 . . 0.97(3) no
C25 H251 . . 0.92(3) no
C25 H252 . . 0.88(3) no
C25 H253 . . 1.04(4) no
C26 H261 . . 0.97(2) no
C26 H262 . . 0.95(3) no
C27 H271 . . 1.03(3) no
C27 H272 . . 1.02(3) no
C27 H273 . . 0.97(3) no

_cod_duplicate_entry 2003218
